data_4103064
loop_
_publ_author_name
'Shifa Zhu'
'Xue Xu'
'Jason A. Perman'
'X. Peter Zhang'

_publ_section_title
;
 A General and Efficient Cobalt(II)-Based Catalytic System for Highly
 Stereoselective Cyclopropanation of Alkenes with \a-Cyanodiazoacetates
;
_journal_name_full 'Journal of the American Chemical Society'
_journal_page_first 12796
_journal_page_last 12799
_journal_paper_doi 10.1021/ja1056246
_journal_volume 132
_journal_year 2010
_chemical_formula_sum 'C15 H12 F5 N O2'
_chemical_formula_weight 333.26
_chemical_name_systematic
; 
 ? 
;
_space_group_IT_number 19
_symmetry_cell_setting orthorhombic
_symmetry_space_group_name_Hall 'P 2ac 2ab'
_symmetry_space_group_name_H-M 'P 21 21 21'
_atom_sites_solution_hydrogens geom
_atom_sites_solution_primary direct
_atom_sites_solution_secondary difmap
_audit_creation_method SHELXL-97
_cell_angle_alpha 90.00
_cell_angle_beta 90.00
_cell_angle_gamma 90.00
_cell_formula_units_Z 4
_cell_length_a 6.0604(12)
_cell_length_b 10.0127(19)
_cell_length_c 24.814(5)
_cell_measurement_reflns_used 3931
_cell_measurement_temperature 293(2)
_cell_measurement_theta_max 67.64
_cell_measurement_theta_min 3.56
_cell_volume 1505.7(5)
_computing_cell_refinement 'Bruker SMART'
_computing_data_collection 'Bruker SMART'
_computing_data_reduction 'Bruker SAINT'
_computing_molecular_graphics 'Bruker SHELXTL'
_computing_publication_material 'Bruker SHELXTL'
_computing_structure_refinement 'SHELXL-97 (Sheldrick, 1997)'
_computing_structure_solution 'SHELXS-97 (Sheldrick, 1990)'
_diffrn_ambient_temperature 293(2)
_diffrn_measured_fraction_theta_full 0.958
_diffrn_measured_fraction_theta_max 0.958
_diffrn_measurement_device_type 'CCD area detector'
_diffrn_measurement_method 'phi and omega scans'
_diffrn_radiation_monochromator graphite
_diffrn_radiation_source 'fine-focus sealed tube'
_diffrn_radiation_type CuK\a
_diffrn_radiation_wavelength 1.54178
_diffrn_reflns_av_R_equivalents 0.0370
_diffrn_reflns_av_sigmaI/netI 0.0389
_diffrn_reflns_limit_h_max 5
_diffrn_reflns_limit_h_min -7
_diffrn_reflns_limit_k_max 11
_diffrn_reflns_limit_k_min -11
_diffrn_reflns_limit_l_max 29
_diffrn_reflns_limit_l_min -24
_diffrn_reflns_number 6392
_diffrn_reflns_theta_full 68.44
_diffrn_reflns_theta_max 68.44
_diffrn_reflns_theta_min 3.56
_exptl_absorpt_coefficient_mu 1.229
_exptl_absorpt_correction_T_max 0.9641
_exptl_absorpt_correction_T_min 0.6391
_exptl_absorpt_correction_type none
_exptl_crystal_colour colourless
_exptl_crystal_density_diffrn 1.470
_exptl_crystal_density_meas 0
_exptl_crystal_density_method 'not measured'
_exptl_crystal_description plate
_exptl_crystal_F_000 680
_exptl_crystal_size_max 0.40
_exptl_crystal_size_mid 0.20
_exptl_crystal_size_min 0.03
_refine_diff_density_max 0.268
_refine_diff_density_min -0.349
_refine_diff_density_rms 0.099
_refine_ls_abs_structure_details 'Flack H D (1983), Acta Cryst. A39, 876-881'
_refine_ls_abs_structure_Flack 0.10(19)
_refine_ls_extinction_method none
_refine_ls_goodness_of_fit_ref 1.085
_refine_ls_hydrogen_treatment mixed
_refine_ls_matrix_type full
_refine_ls_number_parameters 211
_refine_ls_number_reflns 2578
_refine_ls_number_restraints 0
_refine_ls_restrained_S_all 1.085
_refine_ls_R_factor_all 0.0530
_refine_ls_R_factor_gt 0.0510
_refine_ls_shift/su_max 0.000
_refine_ls_shift/su_mean 0.000
_refine_ls_structure_factor_coef Fsqd
_refine_ls_weighting_details 'calc w=1/[\s^2^(Fo^2^)+(0.0943P)^2^+0.0948P] where P=(Fo^2^+2Fc^2^)/3'
_refine_ls_weighting_scheme calc
_refine_ls_wR_factor_gt 0.1296
_refine_ls_wR_factor_ref 0.1364
_reflns_number_gt 2430
_reflns_number_total 2578
_reflns_threshold_expression >2sigma(I)
_cod_data_source_file ja1056246_si_003.cif
_cod_data_source_block p2(1)2(1)2(1)
_cod_original_cell_volume 1505.8(5)
_cod_database_code 4103064

loop_
_symmetry_equiv_pos_as_xyz
'x, y, z'
'-x+1/2, -y, z+1/2'
'-x, y+1/2, -z+1/2'
'x+1/2, -y+1/2, -z'

loop_
_atom_site_label
_atom_site_type_symbol
_atom_site_fract_x
_atom_site_fract_y
_atom_site_fract_z
_atom_site_U_iso_or_equiv
_atom_site_adp_type
_atom_site_occupancy
_atom_site_symmetry_multiplicity
_atom_site_calc_flag
_atom_site_refinement_flags
C10 C 0.8755(4) 0.4677(2) 0.07836(9) 0.0493(5) Uani 1 1 d .
C7 C 0.7177(4) 0.4459(3) 0.17486(9) 0.0544(5) Uani 1 1 d .
H7 H 0.6766 0.5395 0.1692 0.065 Uiso 1 1 calc R
C1 C 0.7941(4) 0.4141(2) 0.23042(9) 0.0484(5) Uani 1 1 d .
C3 C 0.7452(6) 0.3153(3) 0.31841(10) 0.0652(7) Uani 1 1 d .
C6 C 0.9929(5) 0.4628(2) 0.24919(10) 0.0559(5) Uani 1 1 d .
C4 C 0.9424(6) 0.3649(3) 0.33537(10) 0.0647(7) Uani 1 1 d .
C9 C 0.5961(4) 0.3495(4) 0.14088(9) 0.0635(7) Uani 1 1 d .
H9A H 0.4827 0.3845 0.1172 0.076 Uiso 1 1 calc R
H9B H 0.5635 0.2626 0.1562 0.076 Uiso 1 1 calc R
C11 C 1.1154(4) 0.4898(2) -0.00108(8) 0.0482(5) Uani 1 1 d .
C2 C 0.6720(5) 0.3386(3) 0.26718(9) 0.0557(6) Uani 1 1 d .
C14 C 1.2007(5) 0.6264(3) 0.01199(12) 0.0640(7) Uani 1 1 d .
H14A H 1.0846 0.6787 0.0277 0.096 Uiso 1 1 calc R
H14B H 1.2513 0.6688 -0.0204 0.096 Uiso 1 1 calc R
H14C H 1.3208 0.6192 0.0370 0.096 Uiso 1 1 calc R
C8 C 0.8369(4) 0.3802(2) 0.12676(8) 0.0470(5) Uani 1 1 d .
C5 C 1.0689(5) 0.4406(3) 0.30059(11) 0.0619(6) Uani 1 1 d .
C13 C 1.2982(5) 0.3989(3) -0.01977(12) 0.0693(7) Uani 1 1 d .
H13A H 1.4111 0.3949 0.0073 0.104 Uiso 1 1 calc R
H13B H 1.3598 0.4328 -0.0527 0.104 Uiso 1 1 calc R
H13C H 1.2402 0.3109 -0.0259 0.104 Uiso 1 1 calc R
C12 C 0.9259(6) 0.4912(4) -0.04081(11) 0.0757(8) Uani 1 1 d .
H12A H 0.8690 0.4023 -0.0449 0.114 Uiso 1 1 calc R
H12B H 0.9772 0.5234 -0.0750 0.114 Uiso 1 1 calc R
H12C H 0.8112 0.5488 -0.0277 0.114 Uiso 1 1 calc R
F5 F 1.1169(3) 0.53697(19) 0.21590(8) 0.0804(5) Uani 1 1 d .
F1 F 0.4783(3) 0.2866(2) 0.25261(6) 0.0777(5) Uani 1 1 d .
F4 F 1.2599(3) 0.4922(2) 0.31709(8) 0.0892(6) Uani 1 1 d .
F3 F 1.0129(5) 0.3442(2) 0.38547(7) 0.1005(7) Uani 1 1 d .
F2 F 0.6224(4) 0.2418(2) 0.35238(6) 0.0954(7) Uani 1 1 d .
C15 C 0.9961(4) 0.2784(2) 0.13880(8) 0.0471(5) Uani 1 1 d .
O2 O 1.0440(3) 0.42288(16) 0.05004(6) 0.0484(4) Uani 1 1 d .
O1 O 0.7596(3) 0.5619(2) 0.06876(8) 0.0737(6) Uani 1 1 d .
N1 N 1.1214(4) 0.1983(2) 0.14972(10) 0.0642(6) Uani 1 1 d .

loop_
_atom_site_aniso_label
_atom_site_aniso_U_11
_atom_site_aniso_U_22
_atom_site_aniso_U_33
_atom_site_aniso_U_23
_atom_site_aniso_U_13
_atom_site_aniso_U_12
C10 0.0428(11) 0.0591(14) 0.0460(10) 0.0060(9) 0.0052(8) 0.0018(9)
C7 0.0495(12) 0.0644(15) 0.0494(12) 0.0029(10) 0.0113(9) 0.0051(10)
C1 0.0489(12) 0.0497(12) 0.0466(11) -0.0019(9) 0.0099(9) 0.0051(9)
C3 0.093(2) 0.0587(16) 0.0439(11) -0.0023(10) 0.0140(13) 0.0000(13)
C6 0.0589(13) 0.0496(12) 0.0590(12) -0.0061(9) 0.0091(10) -0.0037(10)
C4 0.0874(19) 0.0601(15) 0.0465(11) -0.0091(10) -0.0034(12) 0.0104(13)
C9 0.0413(12) 0.102(2) 0.0476(11) 0.0095(12) 0.0028(9) -0.0081(12)
C11 0.0534(12) 0.0502(12) 0.0408(9) 0.0083(8) 0.0091(9) -0.0004(9)
C2 0.0606(14) 0.0576(14) 0.0488(11) -0.0078(10) 0.0130(10) -0.0047(10)
C14 0.0680(16) 0.0539(14) 0.0700(15) 0.0051(11) 0.0128(13) -0.0085(12)
C8 0.0438(11) 0.0553(13) 0.0421(10) 0.0028(9) 0.0037(9) -0.0030(9)
C5 0.0594(14) 0.0631(15) 0.0633(14) -0.0225(12) -0.0075(11) 0.0056(11)
C13 0.0741(18) 0.0713(17) 0.0625(15) 0.0049(12) 0.0271(13) 0.0108(13)
C12 0.0766(19) 0.102(2) 0.0487(12) 0.0118(14) -0.0074(13) -0.0103(16)
F5 0.0750(11) 0.0834(12) 0.0829(10) 0.0043(8) 0.0081(9) -0.0283(9)
F1 0.0657(10) 0.1062(13) 0.0611(8) -0.0051(8) 0.0152(7) -0.0263(9)
F4 0.0719(11) 0.1028(14) 0.0930(12) -0.0310(11) -0.0197(10) -0.0058(10)
F3 0.137(2) 0.1115(15) 0.0530(8) -0.0021(9) -0.0221(11) 0.0115(15)
F2 0.1315(18) 0.1010(14) 0.0536(8) 0.0100(8) 0.0206(10) -0.0292(13)
C15 0.0490(12) 0.0496(12) 0.0428(10) 0.0014(8) 0.0066(9) -0.0086(10)
O2 0.0508(8) 0.0509(8) 0.0435(7) 0.0087(6) 0.0085(6) 0.0025(6)
O1 0.0656(12) 0.0869(14) 0.0686(11) 0.0239(10) 0.0157(9) 0.0296(11)
N1 0.0629(13) 0.0555(13) 0.0742(13) 0.0112(10) 0.0063(11) 0.0027(10)

loop_
_atom_type_symbol
_atom_type_description
_atom_type_scat_dispersion_real
_atom_type_scat_dispersion_imag
_atom_type_scat_source
C C 0.0181 0.0091 'International Tables Vol C Tables 4.2.6.8 and 6.1.1.4'
H H 0.0000 0.0000 'International Tables Vol C Tables 4.2.6.8 and 6.1.1.4'
N N 0.0311 0.0180 'International Tables Vol C Tables 4.2.6.8 and 6.1.1.4'
O O 0.0492 0.0322 'International Tables Vol C Tables 4.2.6.8 and 6.1.1.4'
F F 0.0727 0.0534 'International Tables Vol C Tables 4.2.6.8 and 6.1.1.4'

loop_
_geom_angle_atom_site_label_1
_geom_angle_atom_site_label_2
_geom_angle_atom_site_label_3
_geom_angle
O1 C10 O2 128.0(2)
O1 C10 C8 121.7(2)
O2 C10 C8 110.33(18)
C9 C7 C1 122.9(2)
C9 C7 C8 60.90(15)
C1 C7 C8 118.7(2)
C6 C1 C2 115.7(2)
C6 C1 C7 120.5(2)
C2 C1 C7 123.8(2)
F2 C3 C4 119.5(3)
F2 C3 C2 119.8(3)
C4 C3 C2 120.7(3)
F5 C6 C5 118.3(3)
F5 C6 C1 118.5(2)
C5 C6 C1 123.2(2)
F3 C4 C3 120.9(3)
F3 C4 C5 119.4(3)
C3 C4 C5 119.6(2)
C7 C9 C8 61.60(17)
C14 C11 O2 108.96(19)
C14 C11 C13 111.4(2)
O2 C11 C13 101.68(17)
C14 C11 C12 113.2(2)
O2 C11 C12 109.65(19)
C13 C11 C12 111.3(2)
F1 C2 C3 118.1(2)
F1 C2 C1 120.0(2)
C3 C2 C1 121.8(3)
C15 C8 C10 118.36(19)
C15 C8 C9 116.8(2)
C10 C8 C9 116.6(2)
C15 C8 C7 117.18(19)
C10 C8 C7 116.2(2)
C9 C8 C7 57.49(17)
F4 C5 C6 120.9(3)
F4 C5 C4 120.2(3)
C6 C5 C4 118.9(3)
N1 C15 C8 178.2(2)
C10 O2 C11 121.50(17)

loop_
_geom_bond_atom_site_label_1
_geom_bond_atom_site_label_2
_geom_bond_distance
C10 O1 1.199(3)
C10 O2 1.318(3)
C10 C8 1.505(3)
C7 C9 1.479(4)
C7 C1 1.489(4)
C7 C8 1.542(3)
C1 C6 1.381(4)
C1 C2 1.397(3)
C3 F2 1.344(3)
C3 C4 1.361(5)
C3 C2 1.367(4)
C6 F5 1.341(3)
C6 C5 1.374(4)
C4 F3 1.331(3)
C4 C5 1.381(4)
C9 C8 1.532(3)
C11 C14 1.497(4)
C11 O2 1.498(2)
C11 C13 1.507(3)
C11 C12 1.514(4)
C2 F1 1.334(3)
C8 C15 1.435(3)
C5 F4 1.332(3)
C15 N1 1.138(3)
